data_4086329
loop_
_publ_author_name
'Edouard, Guy A.'
'Kelley, Paul'
'Herbert, David E.'
'Agapie, Theodor'

_publ_section_title
;
 Aryl Ether Cleavage by Group 9 and 10 Transition Metals: Stoichiometric
 Studies of Selectivity and Mechanism
;
_journal_name_full Organometallics
_journal_paper_doi 10.1021/acs.organomet.5b00710
_journal_year 2015
_chemical_formula_moiety 'C35 H50 O P2 Pt'
_chemical_formula_sum 'C35 H50 O P2 Pt'
_chemical_formula_weight 743.78
_chemical_name_systematic
; 
 ? 
;
_space_group_IT_number 144
_symmetry_cell_setting trigonal
_symmetry_space_group_name_Hall 'P 31'
_symmetry_space_group_name_H-M 'P 31'
_atom_sites_solution_hydrogens geom
_atom_sites_solution_primary direct
_atom_sites_solution_secondary difmap
_audit_creation_method SHELXL-97
_cell_angle_alpha 90.00
_cell_angle_beta 90.00
_cell_angle_gamma 120.00
_cell_formula_units_Z 3
_cell_length_a 15.5042(7)
_cell_length_b 15.5042(7)
_cell_length_c 11.8599(8)
_cell_measurement_reflns_used 9147
_cell_measurement_temperature 100(2)
_cell_measurement_theta_max 42.58
_cell_measurement_theta_min 3.03
_cell_volume 2468.9(2)
_computing_cell_refinement 'Bruker SAINT'
_computing_data_collection 'Bruker APEX2'
_computing_data_reduction 'Bruker SAINT'
_computing_molecular_graphics 'Bruker SHELXTL'
_computing_publication_material 'Bruker SHELXTL'
_computing_structure_refinement 'SHELXL-97 (Sheldrick, 1997)'
_computing_structure_solution 'SHELXS-97 (Sheldrick, 1990)'
_diffrn_ambient_temperature 100(2)
_diffrn_measured_fraction_theta_full 0.987
_diffrn_measured_fraction_theta_max 0.987
_diffrn_measurement_device_type 'Bruker APEX-II CCD'
_diffrn_measurement_method '\f and \w scans'
_diffrn_radiation_monochromator graphite
_diffrn_radiation_source 'fine-focus sealed tube'
_diffrn_radiation_type MoK\a
_diffrn_radiation_wavelength 0.71073
_diffrn_reflns_av_R_equivalents 0.0464
_diffrn_reflns_av_sigmaI/netI 0.0436
_diffrn_reflns_limit_h_max 30
_diffrn_reflns_limit_h_min -30
_diffrn_reflns_limit_k_max 21
_diffrn_reflns_limit_k_min -30
_diffrn_reflns_limit_l_max 23
_diffrn_reflns_limit_l_min -23
_diffrn_reflns_number 190856
_diffrn_reflns_theta_full 43.90
_diffrn_reflns_theta_max 43.90
_diffrn_reflns_theta_min 2.29
_diffrn_standards_number 0
_exptl_absorpt_coefficient_mu 4.385
_exptl_absorpt_correction_T_max 0.7486
_exptl_absorpt_correction_T_min 0.5374
_exptl_absorpt_correction_type multi-scan
_exptl_absorpt_process_details SADABS
_exptl_crystal_colour colourless
_exptl_crystal_density_diffrn 1.501
_exptl_crystal_density_method 'not measured'
_exptl_crystal_description rhomb
_exptl_crystal_F_000 1128
_exptl_crystal_size_max 0.28
_exptl_crystal_size_mid 0.26
_exptl_crystal_size_min 0.14
_refine_diff_density_max 3.387
_refine_diff_density_min -0.834
_refine_diff_density_rms 0.118
_refine_ls_abs_structure_details 'Flack H D (1983), Acta Cryst. A39, 876-881'
_refine_ls_abs_structure_Flack -0.0010(16)
_refine_ls_extinction_method none
_refine_ls_goodness_of_fit_ref 0.980
_refine_ls_hydrogen_treatment constr
_refine_ls_matrix_type full
_refine_ls_number_parameters 364
_refine_ls_number_reflns 25054
_refine_ls_number_restraints 1
_refine_ls_restrained_S_all 0.980
_refine_ls_R_factor_all 0.0294
_refine_ls_R_factor_gt 0.0234
_refine_ls_shift/su_max 0.003
_refine_ls_shift/su_mean 0.000
_refine_ls_structure_factor_coef Fsqd
_refine_ls_weighting_details 'calc w=1/[\s^2^(Fo^2^)+(0.0126P)^2^+0.0000P] where P=(Fo^2^+2Fc^2^)/3'
_refine_ls_weighting_scheme calc
_refine_ls_wR_factor_gt 0.0400
_refine_ls_wR_factor_ref 0.0411
_reflns_number_gt 22915
_reflns_number_total 25054
_reflns_threshold_expression >2sigma(I)
_cod_data_source_file om5b00710_si_001.cif
_cod_data_source_block gae22_sad
_cod_depositor_comments
;
The following automatic conversions were performed:

'_symmetry_cell_setting' value 'Trigonal' changed to 'trigonal'
according to
/usr/data/users/saulius/crontab/automatic-downloads/rss-feeds/ACS/lib/dictionaries/cif_core.dic
dictionary named 'cif_core.dic' version 2.4.2 from 2011-04-26.

Automatic conversion script
Id: cif_fix_values 3271 2015-04-21 07:52:19Z andrius 
;
_cod_original_sg_symbol_H-M P3(1)
_cod_database_code 4086329

loop_
_symmetry_equiv_pos_as_xyz
'x, y, z'
'-y, x-y, z+1/3'
'-x+y, -x, z+2/3'

loop_
_atom_site_label
_atom_site_type_symbol
_atom_site_fract_x
_atom_site_fract_y
_atom_site_fract_z
_atom_site_U_iso_or_equiv
_atom_site_adp_type
_atom_site_occupancy
_atom_site_symmetry_multiplicity
_atom_site_calc_flag
_atom_site_refinement_flags
C1 C 0.08454(8) 0.68113(8) 0.45752(10) 0.00974(17) Uani 1 1 d .
C2 C -0.01175(9) 0.64277(9) 0.50604(10) 0.01097(18) Uani 1 1 d .
C3 C -0.02878(9) 0.69762(9) 0.58858(11) 0.0125(2) Uani 1 1 d .
H3 H -0.0940 0.6712 0.6185 0.015 Uiso 1 1 calc R
C4 C 0.04630(9) 0.78902(10) 0.62809(11) 0.01310(19) Uani 1 1 d .
C5 C 0.14239(9) 0.82185(9) 0.58689(11) 0.01256(19) Uani 1 1 d .
H5 H 0.1959 0.8817 0.6165 0.015 Uiso 1 1 calc R
C6 C 0.16310(8) 0.77071(9) 0.50428(10) 0.01037(18) Uani 1 1 d .
C7 C -0.09302(8) 0.54020(9) 0.47931(10) 0.01078(18) Uani 1 1 d .
C8 C -0.12683(9) 0.50135(9) 0.36997(11) 0.01153(18) Uani 1 1 d .
C9 C -0.20079(9) 0.40101(9) 0.35843(11) 0.0140(2) Uani 1 1 d .
H9 H -0.2222 0.3743 0.2850 0.017 Uiso 1 1 calc R
C10 C -0.24370(9) 0.33951(9) 0.45149(12) 0.0146(2) Uani 1 1 d .
H10 H -0.2928 0.2715 0.4415 0.018 Uiso 1 1 calc R
C11 C -0.21404(9) 0.37849(9) 0.55883(11) 0.0140(2) Uani 1 1 d .
H11 H -0.2448 0.3381 0.6231 0.017 Uiso 1 1 calc R
C12 C -0.13905(9) 0.47690(9) 0.57202(11) 0.0132(2) Uani 1 1 d .
H12 H -0.1182 0.5023 0.6460 0.016 Uiso 1 1 calc R
C13 C 0.26906(8) 0.80832(9) 0.47307(10) 0.01058(18) Uani 1 1 d .
C14 C 0.30820(9) 0.83311(9) 0.36263(11) 0.01121(18) Uani 1 1 d .
C15 C 0.41013(9) 0.86806(10) 0.34574(12) 0.0155(2) Uani 1 1 d .
H15 H 0.4365 0.8845 0.2715 0.019 Uiso 1 1 calc R
C16 C 0.47337(9) 0.87928(11) 0.43429(13) 0.0179(2) Uani 1 1 d .
H16 H 0.5419 0.9022 0.4207 0.022 Uiso 1 1 calc R
C17 C 0.43531(10) 0.85660(11) 0.54299(12) 0.0174(2) Uani 1 1 d .
H17 H 0.4780 0.8651 0.6046 0.021 Uiso 1 1 calc R
C18 C 0.33462(9) 0.82143(10) 0.56145(11) 0.0146(2) Uani 1 1 d .
H18 H 0.3094 0.8058 0.6362 0.018 Uiso 1 1 calc R
C19 C -0.19079(9) 0.61044(10) 0.23123(12) 0.0147(2) Uani 1 1 d .
H19 H -0.1737 0.6568 0.1657 0.018 Uiso 1 1 calc R
C20 C -0.29434(10) 0.52144(11) 0.20854(14) 0.0200(3) Uani 1 1 d .
H20A H -0.3158 0.4765 0.2736 0.030 Uiso 1 1 calc R
H20B H -0.2920 0.4858 0.1415 0.030 Uiso 1 1 calc R
H20C H -0.3416 0.5450 0.1960 0.030 Uiso 1 1 calc R
C21 C -0.19211(11) 0.66748(11) 0.33639(15) 0.0217(3) Uani 1 1 d .
H21A H -0.2368 0.6941 0.3236 0.033 Uiso 1 1 calc R
H21B H -0.1247 0.7225 0.3514 0.033 Uiso 1 1 calc R
H21C H -0.2157 0.6223 0.4013 0.033 Uiso 1 1 calc R
C22 C -0.10386(10) 0.49773(10) 0.12577(12) 0.0155(2) Uani 1 1 d .
H22 H -0.1725 0.4385 0.1279 0.019 Uiso 1 1 calc R
C23 C -0.08936(11) 0.55223(11) 0.01338(12) 0.0196(2) Uani 1 1 d .
H23A H -0.0231 0.6118 0.0116 0.029 Uiso 1 1 calc R
H23B H -0.1402 0.5718 0.0056 0.029 Uiso 1 1 calc R
H23C H -0.0955 0.5080 -0.0489 0.029 Uiso 1 1 calc R
C24 C -0.02799(12) 0.46259(11) 0.13920(14) 0.0208(3) Uani 1 1 d .
H24A H -0.0300 0.4243 0.0725 0.031 Uiso 1 1 calc R
H24B H -0.0443 0.4204 0.2064 0.031 Uiso 1 1 calc R
H24C H 0.0389 0.5205 0.1473 0.031 Uiso 1 1 calc R
C25 C 0.25534(10) 0.96139(9) 0.24108(12) 0.0148(2) Uani 1 1 d .
H25 H 0.2205 0.9672 0.1730 0.018 Uiso 1 1 calc R
C26 C 0.20727(12) 0.97984(11) 0.34412(14) 0.0208(3) Uani 1 1 d .
H26A H 0.2436 0.9810 0.4123 0.031 Uiso 1 1 calc R
H26B H 0.1378 0.9264 0.3502 0.031 Uiso 1 1 calc R
H26C H 0.2097 1.0439 0.3358 0.031 Uiso 1 1 calc R
C27 C 0.36456(11) 1.04156(11) 0.23094(16) 0.0236(3) Uani 1 1 d .
H27A H 0.3699 1.1072 0.2271 0.035 Uiso 1 1 calc R
H27B H 0.3928 1.0303 0.1623 0.035 Uiso 1 1 calc R
H27C H 0.4012 1.0387 0.2968 0.035 Uiso 1 1 calc R
C28 C 0.29763(10) 0.81997(10) 0.11893(11) 0.0151(2) Uani 1 1 d .
H28 H 0.3695 0.8724 0.1232 0.018 Uiso 1 1 calc R
C29 C 0.25451(12) 0.83433(12) 0.00880(12) 0.0212(3) Uani 1 1 d .
H29A H 0.2916 0.8293 -0.0553 0.032 Uiso 1 1 calc R
H29B H 0.2601 0.9001 0.0088 0.032 Uiso 1 1 calc R
H29C H 0.1843 0.7827 0.0025 0.032 Uiso 1 1 calc R
C30 C 0.29039(11) 0.71751(12) 0.12179(13) 0.0193(2) Uani 1 1 d .
H30A H 0.2202 0.6651 0.1213 0.029 Uiso 1 1 calc R
H30B H 0.3224 0.7118 0.1904 0.029 Uiso 1 1 calc R
H30C H 0.3240 0.7102 0.0555 0.029 Uiso 1 1 calc R
C31 C 0.02832(10) 0.85467(11) 0.71050(12) 0.0179(2) Uani 1 1 d .
C32 C 0.05133(13) 0.95208(12) 0.65000(15) 0.0252(3) Uani 1 1 d .
H32A H 0.1209 0.9870 0.6251 0.038 Uiso 1 1 calc R
H32B H 0.0402 0.9946 0.7021 0.038 Uiso 1 1 calc R
H32C H 0.0075 0.9364 0.5845 0.038 Uiso 1 1 calc R
C33 C -0.07925(13) 0.80479(15) 0.75108(17) 0.0339(4) Uani 1 1 d .
H33A H -0.1235 0.7913 0.6864 0.051 Uiso 1 1 calc R
H33B H -0.0870 0.8490 0.8040 0.051 Uiso 1 1 calc R
H33C H -0.0964 0.7420 0.7889 0.051 Uiso 1 1 calc R
C34 C 0.09733(14) 0.88013(15) 0.81291(14) 0.0277(3) Uani 1 1 d .
H34A H 0.0852 0.8185 0.8498 0.041 Uiso 1 1 calc R
H34B H 0.0840 0.9203 0.8663 0.041 Uiso 1 1 calc R
H34C H 0.1669 0.9179 0.7881 0.041 Uiso 1 1 calc R
C35 C 0.03107(10) 0.79448(10) 0.14193(12) 0.0157(2) Uani 1 1 d .
H35A H -0.0204 0.7493 0.0891 0.024 Uiso 1 1 calc R
H35B H 0.0901 0.8423 0.0997 0.024 Uiso 1 1 calc R
H35C H 0.0056 0.8303 0.1862 0.024 Uiso 1 1 calc R
O1 O 0.10135(7) 0.63353(7) 0.37431(8) 0.01033(14) Uani 1 1 d .
P1 P -0.08928(2) 0.58087(2) 0.24499(3) 0.01033(5) Uani 1 1 d .
P2 P 0.23350(2) 0.83289(2) 0.24311(3) 0.00983(5) Uani 1 1 d .
Pt1 Pt 0.068663(3) 0.713274(3) 0.248922(5) 0.00868(1) Uani 1 1 d .

loop_
_atom_site_aniso_label
_atom_site_aniso_U_11
_atom_site_aniso_U_22
_atom_site_aniso_U_33
_atom_site_aniso_U_23
_atom_site_aniso_U_13
_atom_site_aniso_U_12
C1 0.0092(4) 0.0097(4) 0.0106(4) 0.0004(3) -0.0006(3) 0.0049(3)
C2 0.0095(4) 0.0115(4) 0.0110(5) 0.0002(4) 0.0004(3) 0.0045(4)
C3 0.0109(4) 0.0146(5) 0.0114(5) -0.0003(4) 0.0014(4) 0.0058(4)
C4 0.0132(5) 0.0153(5) 0.0111(5) -0.0022(4) 0.0003(4) 0.0073(4)
C5 0.0120(4) 0.0127(5) 0.0113(5) -0.0025(4) -0.0014(4) 0.0049(4)
C6 0.0085(4) 0.0117(4) 0.0099(4) -0.0001(4) -0.0006(3) 0.0043(3)
C7 0.0085(4) 0.0112(4) 0.0123(5) 0.0008(4) 0.0000(3) 0.0046(3)
C8 0.0099(4) 0.0107(4) 0.0126(5) 0.0008(4) -0.0003(4) 0.0041(4)
C9 0.0122(5) 0.0119(5) 0.0138(5) 0.0005(4) -0.0006(4) 0.0029(4)
C10 0.0118(5) 0.0116(5) 0.0178(6) 0.0025(4) 0.0000(4) 0.0039(4)
C11 0.0113(4) 0.0128(5) 0.0163(5) 0.0041(4) 0.0021(4) 0.0048(4)
C12 0.0119(5) 0.0144(5) 0.0125(5) 0.0023(4) 0.0014(4) 0.0060(4)
C13 0.0084(4) 0.0108(4) 0.0120(5) -0.0009(4) -0.0012(3) 0.0044(3)
C14 0.0089(4) 0.0116(4) 0.0130(5) 0.0000(4) -0.0006(4) 0.0051(4)
C15 0.0096(4) 0.0199(5) 0.0159(5) 0.0012(4) 0.0005(4) 0.0066(4)
C16 0.0092(5) 0.0225(6) 0.0212(6) 0.0001(5) -0.0023(4) 0.0072(4)
C17 0.0119(5) 0.0205(6) 0.0181(6) 0.0005(5) -0.0048(4) 0.0070(4)
C18 0.0122(5) 0.0169(5) 0.0135(5) -0.0013(4) -0.0035(4) 0.0064(4)
C19 0.0103(4) 0.0155(5) 0.0177(6) 0.0021(4) -0.0012(4) 0.0060(4)
C20 0.0100(5) 0.0237(6) 0.0221(7) -0.0014(5) -0.0024(4) 0.0054(5)
C21 0.0178(6) 0.0210(6) 0.0306(8) -0.0046(6) -0.0023(5) 0.0129(5)
C22 0.0154(5) 0.0136(5) 0.0137(5) -0.0019(4) -0.0010(4) 0.0044(4)
C23 0.0230(6) 0.0197(6) 0.0123(5) -0.0011(5) 0.0006(5) 0.0078(5)
C24 0.0245(7) 0.0176(6) 0.0211(7) -0.0044(5) 0.0004(5) 0.0110(5)
C25 0.0130(5) 0.0108(4) 0.0183(6) 0.0014(4) -0.0020(4) 0.0042(4)
C26 0.0259(7) 0.0148(5) 0.0230(7) -0.0029(5) -0.0014(5) 0.0111(5)
C27 0.0153(5) 0.0126(5) 0.0354(8) 0.0040(5) -0.0016(5) 0.0013(4)
C28 0.0126(5) 0.0199(6) 0.0123(5) 0.0012(4) 0.0016(4) 0.0079(4)
C29 0.0239(6) 0.0273(7) 0.0120(5) 0.0029(5) 0.0012(5) 0.0126(6)
C30 0.0204(6) 0.0251(6) 0.0179(6) -0.0031(5) -0.0003(5) 0.0156(5)
C31 0.0169(5) 0.0211(6) 0.0164(6) -0.0059(5) 0.0010(4) 0.0100(5)
C32 0.0301(8) 0.0235(7) 0.0285(8) -0.0048(6) -0.0024(6) 0.0185(6)
C33 0.0250(7) 0.0328(9) 0.0387(11) -0.0128(8) 0.0119(7) 0.0105(7)
C34 0.0379(9) 0.0378(9) 0.0156(6) -0.0102(6) -0.0058(6) 0.0252(8)
C35 0.0128(5) 0.0136(5) 0.0186(6) 0.0037(4) -0.0022(4) 0.0050(4)
O1 0.0114(3) 0.0109(3) 0.0102(4) -0.0009(3) -0.0002(3) 0.0067(3)
P1 0.00886(12) 0.00982(11) 0.01041(13) 0.00036(9) -0.00076(10) 0.00325(10)
P2 0.00745(11) 0.01030(12) 0.01051(13) 0.00102(9) -0.00009(9) 0.00351(9)
Pt1 0.00737(2) 0.00852(2) 0.00932(1) 0.00043(1) -0.00047(1) 0.00336(1)

loop_
_atom_type_symbol
_atom_type_description
_atom_type_scat_dispersion_real
_atom_type_scat_dispersion_imag
_atom_type_scat_source
C C 0.0033 0.0016 'International Tables Vol C Tables 4.2.6.8 and 6.1.1.4'
H H 0.0000 0.0000 'International Tables Vol C Tables 4.2.6.8 and 6.1.1.4'
O O 0.0106 0.0060 'International Tables Vol C Tables 4.2.6.8 and 6.1.1.4'
P P 0.1023 0.0942 'International Tables Vol C Tables 4.2.6.8 and 6.1.1.4'
Pt Pt -1.7033 8.3905 'International Tables Vol C Tables 4.2.6.8 and 6.1.1.4'

loop_
_geom_angle_atom_site_label_1
_geom_angle_atom_site_label_2
_geom_angle_atom_site_label_3
_geom_angle
O1 C1 C2 121.49(10)
O1 C1 C6 121.28(10)
C2 C1 C6 117.19(11)
O1 C1 Pt1 57.11(6)
C2 C1 Pt1 106.81(8)
C6 C1 Pt1 107.76(8)
C3 C2 C1 120.25(11)
C3 C2 C7 118.70(11)
C1 C2 C7 120.75(10)
C4 C3 C2 122.45(11)
C3 C4 C5 116.71(11)
C3 C4 C31 123.62(11)
C5 C4 C31 119.65(11)
C6 C5 C4 122.96(11)
C5 C6 C1 120.00(11)
C5 C6 C13 118.31(10)
C1 C6 C13 121.55(11)
C12 C7 C8 117.92(11)
C12 C7 C2 116.23(11)
C8 C7 C2 125.85(11)
C9 C8 C7 118.98(11)
C9 C8 P1 118.48(10)
C7 C8 P1 122.06(9)
C10 C9 C8 121.87(12)
C11 C10 C9 119.30(12)
C10 C11 C12 119.70(12)
C11 C12 C7 122.14(12)
C18 C13 C14 118.14(11)
C18 C13 C6 116.66(11)
C14 C13 C6 125.19(11)
C15 C14 C13 118.94(11)
C15 C14 P2 118.63(10)
C13 C14 P2 122.15(9)
C16 C15 C14 121.91(13)
C15 C16 C17 119.15(12)
C16 C17 C18 119.85(12)
C17 C18 C13 121.99(13)
C20 C19 C21 110.63(12)
C20 C19 P1 115.51(10)
C21 C19 P1 109.18(9)
C24 C22 C23 111.06(12)
C24 C22 P1 108.69(9)
C23 C22 P1 110.33(10)
C27 C25 C26 110.91(12)
C27 C25 P2 114.24(10)
C26 C25 P2 110.33(9)
C29 C28 C30 110.93(12)
C29 C28 P2 111.52(10)
C30 C28 P2 109.29(9)
C33 C31 C4 112.37(12)
C33 C31 C34 109.03(14)
C4 C31 C34 109.90(12)
C33 C31 C32 107.59(14)
C4 C31 C32 108.85(12)
C34 C31 C32 109.02(13)
C1 O1 Pt1 91.50(7)
C8 P1 C22 105.26(6)
C8 P1 C19 102.41(6)
C22 P1 C19 106.39(6)
C8 P1 Pt1 115.33(4)
C22 P1 Pt1 110.21(4)
C19 P1 Pt1 116.25(4)
C14 P2 C28 104.12(6)
C14 P2 C25 103.52(6)
C28 P2 C25 106.80(6)
C14 P2 Pt1 115.31(4)
C28 P2 Pt1 112.37(5)
C25 P2 Pt1 113.75(4)
C35 Pt1 O1 174.01(5)
C35 Pt1 P1 91.88(4)
O1 Pt1 P1 87.26(3)
C35 Pt1 P2 91.64(4)
O1 Pt1 P2 89.89(3)
P1 Pt1 P2 172.672(12)
C35 Pt1 C1 142.76(5)
O1 Pt1 C1 31.39(3)
P1 Pt1 C1 90.52(3)
P2 Pt1 C1 90.56(3)

loop_
_geom_bond_atom_site_label_1
_geom_bond_atom_site_label_2
_geom_bond_distance
C1 O1 1.3338(15)
C1 C2 1.4232(16)
C1 C6 1.4242(16)
C1 Pt1 2.5597(12)
C2 C3 1.4055(17)
C2 C7 1.4878(16)
C3 C4 1.3904(18)
C4 C5 1.3997(17)
C4 C31 1.5339(18)
C5 C6 1.3950(17)
C6 C13 1.4893(16)
C7 C12 1.4075(17)
C7 C8 1.4153(18)
C8 C9 1.4035(17)
C8 P1 1.8271(13)
C9 C10 1.3913(18)
C10 C11 1.385(2)
C11 C12 1.3893(18)
C13 C18 1.4024(17)
C13 C14 1.4137(18)
C14 C15 1.4054(17)
C14 P2 1.8294(13)
C15 C16 1.3870(19)
C16 C17 1.388(2)
C17 C18 1.3896(18)
C19 C20 1.5293(19)
C19 C21 1.535(2)
C19 P1 1.8533(13)
C22 C24 1.532(2)
C22 C23 1.533(2)
C22 P1 1.8494(14)
C25 C27 1.5239(19)
C25 C26 1.531(2)
C25 P2 1.8465(13)
C28 C29 1.533(2)
C28 C30 1.536(2)
C28 P2 1.8430(14)
C31 C33 1.524(2)
C31 C34 1.534(2)
C31 C32 1.544(2)
C35 Pt1 2.0661(13)
O1 Pt1 2.1501(9)
P1 Pt1 2.2773(3)
P2 Pt1 2.2882(3)
